data_7241532
loop_
_publ_author_name
'Mannava, M. K. Chaitanya'
'Gunnam, Anilkumar'
'Lodagekar, Anurag'
'Shastri, Nalini R.'
'Nangia, Ashwini K.'
'Solomon, K. Anand'

_publ_section_title
;
 Enhanced solubility, permeability, and tabletability of nicorandil by
 salt and cocrystal formation
;
_journal_issue 1
_journal_name_full CrystEngComm
_journal_page_first 227
_journal_page_last 237
_journal_paper_doi 10.1039/D0CE01316A
_journal_volume 23
_journal_year 2021
_chemical_formula_moiety 'C8 H9 N3 O4, C4 H7 O2'
_chemical_formula_sum 'C12 H16 N3 O6'
_chemical_formula_weight 298.28
_chemical_melting_point 357.67
_chemical_name_common 'Nicorandil-Subaric acid cocrystal'
_space_group_crystal_system monoclinic
_space_group_IT_number 14
_space_group_name_Hall '-P 2yn'
_space_group_name_H-M_alt 'P 1 21/n 1'
_atom_sites_solution_hydrogens mixed
_audit_creation_date 2020-08-27
_audit_creation_method
;
Olex2 1.3
(compiled 2020.06.28 svn.raecde09e for OlexSys, GUI svn.r6145)
;
_audit_update_record
;
2020-08-30 deposited with the CCDC.	2020-11-02 downloaded from the CCDC.
;
_cell_angle_alpha 90
_cell_angle_beta 101.16(3)
_cell_angle_gamma 90
_cell_formula_units_Z 4
_cell_length_a 6.835(2)
_cell_length_b 23.752(5)
_cell_length_c 8.939(2)
_cell_measurement_reflns_used 4625
_cell_measurement_temperature 298
_cell_measurement_theta_max 3.42
_cell_measurement_theta_min 24.92
_cell_volume 1423.8(6)
_computing_molecular_graphics 'Olex2 1.3 (Dolomanov et al., 2009)'
_computing_publication_material 'Olex2 1.3 (Dolomanov et al., 2009)'
_computing_structure_refinement 'SHELXL 2018/3 (Sheldrick, 2015)'
_computing_structure_solution 'SHELXT 2014/5 (Sheldrick, 2014)'
_diffrn_ambient_temperature 298
_diffrn_measured_fraction_theta_full 0.992
_diffrn_measured_fraction_theta_max 0.989
_diffrn_measurement_device_type 'Bruker APEX-II CCD'
_diffrn_radiation_type MoK\a
_diffrn_radiation_wavelength 0.71076
_diffrn_reflns_av_R_equivalents 0.1054
_diffrn_reflns_av_unetI/netI 0.0747
_diffrn_reflns_Laue_measured_fraction_full 0.992
_diffrn_reflns_Laue_measured_fraction_max 0.989
_diffrn_reflns_limit_h_max 8
_diffrn_reflns_limit_h_min -7
_diffrn_reflns_limit_k_max 27
_diffrn_reflns_limit_k_min -28
_diffrn_reflns_limit_l_max 10
_diffrn_reflns_limit_l_min -10
_diffrn_reflns_number 13448
_diffrn_reflns_point_group_measured_fraction_full 0.992
_diffrn_reflns_point_group_measured_fraction_max 0.989
_diffrn_reflns_theta_full 25.000
_diffrn_reflns_theta_max 25.021
_diffrn_reflns_theta_min 2.887
_exptl_absorpt_coefficient_mu 0.113
_exptl_absorpt_correction_type none
_exptl_crystal_colour white
_exptl_crystal_colour_primary white
_exptl_crystal_density_diffrn 1.392
_exptl_crystal_description plate
_exptl_crystal_F_000 628
_exptl_crystal_size_max 0.2
_exptl_crystal_size_mid 0.15
_exptl_crystal_size_min 0.1
_refine_diff_density_max 0.256
_refine_diff_density_min -0.231
_refine_diff_density_rms 0.054
_refine_ls_extinction_method none
_refine_ls_goodness_of_fit_ref 1.015
_refine_ls_hydrogen_treatment constr
_refine_ls_matrix_type full
_refine_ls_number_parameters 190
_refine_ls_number_reflns 2491
_refine_ls_number_restraints 0
_refine_ls_restrained_S_all 1.015
_refine_ls_R_factor_all 0.1291
_refine_ls_R_factor_gt 0.0606
_refine_ls_shift/su_max 0.000
_refine_ls_shift/su_mean 0.000
_refine_ls_structure_factor_coef Fsqd
_refine_ls_weighting_details 'w=1/[\s^2^(Fo^2^)+(0.0791P)^2^+0.1582P] where P=(Fo^2^+2Fc^2^)/3'
_refine_ls_weighting_scheme calc
_refine_ls_wR_factor_gt 0.1345
_refine_ls_wR_factor_ref 0.1635
_reflns_Friedel_coverage 0.000
_reflns_number_gt 1411
_reflns_number_total 2491
_reflns_threshold_expression 'I > 2\s(I)'
_cod_data_source_file d0ce01316a2.cif
_cod_data_source_block NCR_SBA
_cod_depositor_comments 'Adding full bibliography for 7241531--7241532.cif.'
_cod_database_code 7241532
_shelx_shelxl_version_number 2018/3
_shelx_space_group_comment
;
The symmetry employed for this shelxl refinement is uniquely defined
by the following loop, which should always be used as a source of
symmetry information in preference to the above space-group names.
They are only intended as comments.
;
_shelx_estimated_absorpt_t_max 0.989
_shelx_estimated_absorpt_t_min 0.978
_olex2_refinement_description
;
1. Fixed Uiso
 At 1.2 times of:
  All C(H) groups, All C(H,H) groups, All N(H) groups
 At 1.5 times of:
  All O(H) groups
2.a Riding coordinates:
 N2(H2)
2.b Secondary CH2 refined with riding coordinates:
 C7(H7A,H7B), C8(H8A,H8B), C10(H10A,H10B), C11(H11A,H11B), C12(H12A,H12B)
2.c Aromatic/amide H refined with riding coordinates:
 C1(H1), C3(H3), C4(H4), C5(H5)
2.d Tetrahedral OH refined with riding coordinates:
 O9(H9)
;
_olex2_submission_special_instructions 'No special instructions were received'

loop_
_space_group_symop_operation_xyz
'x, y, z'
'-x+1/2, y+1/2, -z+1/2'
'-x, -y, -z'
'x-1/2, -y-1/2, z-1/2'

loop_
_atom_site_label
_atom_site_type_symbol
_atom_site_fract_x
_atom_site_fract_y
_atom_site_fract_z
_atom_site_U_iso_or_equiv
_atom_site_adp_type
_atom_site_occupancy
_atom_site_site_symmetry_order
_atom_site_calc_flag
_atom_site_refinement_flags_posn
_atom_site_refinement_flags_adp
_atom_site_refinement_flags_occupancy
_atom_site_disorder_assembly
_atom_site_disorder_group
O1 O 0.0318(3) 0.24845(9) -0.0048(2) 0.0590(7) Uani 1 1 d . . . . .
O2 O 0.6969(3) 0.30866(9) 0.2339(3) 0.0584(7) Uani 1 1 d . . . . .
O3 O 0.9969(4) 0.30315(14) 0.3603(4) 0.0968(10) Uani 1 1 d . . . . .
O4 O 0.8173(4) 0.37070(12) 0.4174(4) 0.0875(9) Uani 1 1 d . . . . .
N1 N 0.1013(4) 0.10529(11) 0.3736(3) 0.0502(7) Uani 1 1 d . . . . .
N2 N 0.3013(3) 0.25538(10) 0.1805(3) 0.0427(7) Uani 1 1 d . . . . .
H2 H 0.369333 0.246246 0.276092 0.051 Uiso 1 1 d R U . . .
N3 N 0.8494(4) 0.33065(15) 0.3482(4) 0.0621(8) Uani 1 1 d . . . . .
C1 C 0.1713(4) 0.14990(13) 0.3075(3) 0.0436(8) Uani 1 1 d . . . . .
H1 H 0.305289 0.159191 0.338206 0.052 Uiso 1 1 calc R U . . .
C2 C 0.0562(4) 0.18259(12) 0.1972(3) 0.0367(7) Uani 1 1 d . . . . .
C3 C -0.1427(5) 0.16814(14) 0.1536(4) 0.0526(9) Uani 1 1 d . . . . .
H3 H -0.226177 0.189128 0.079605 0.063 Uiso 1 1 calc R U . . .
C4 C -0.2165(5) 0.12275(15) 0.2197(4) 0.0613(10) Uani 1 1 d . . . . .
H4 H -0.349889 0.112589 0.191243 0.074 Uiso 1 1 calc R U . . .
C5 C -0.0906(5) 0.09276(14) 0.3282(4) 0.0569(9) Uani 1 1 d . . . . .
H5 H -0.141671 0.062022 0.372443 0.068 Uiso 1 1 calc R U . . .
C6 C 0.1288(4) 0.23131(12) 0.1172(3) 0.0386(7) Uani 1 1 d . . . . .
C7 C 0.3652(5) 0.30585(13) 0.1098(4) 0.0516(9) Uani 1 1 d . . . . .
H7A H 0.249750 0.329182 0.071829 0.062 Uiso 1 1 calc R U . . .
H7B H 0.423716 0.294950 0.023510 0.062 Uiso 1 1 calc R U . . .
C8 C 0.5131(5) 0.33912(14) 0.2187(4) 0.0546(9) Uani 1 1 d . . . . .
H8A H 0.527060 0.376658 0.179321 0.066 Uiso 1 1 calc R U . . .
H8B H 0.472370 0.342245 0.316433 0.066 Uiso 1 1 calc R U . . .
O9 O 0.2952(4) 0.03854(10) 0.5953(3) 0.0742(8) Uani 1 1 d . . . . .
H9 H 0.248071 0.059796 0.525302 0.111 Uiso 1 1 calc R U . . .
O10 O 0.5629(4) 0.08596(14) 0.5830(4) 0.1098(13) Uani 1 1 d . . . . .
C9 C 0.4830(5) 0.05008(14) 0.6422(4) 0.0524(9) Uani 1 1 d . . . . .
C10 C 0.5832(5) 0.01320(14) 0.7704(4) 0.0533(9) Uani 1 1 d . . . . .
H10A H 0.581033 -0.025309 0.734020 0.064 Uiso 1 1 calc R U . . .
H10B H 0.506687 0.014414 0.851125 0.064 Uiso 1 1 calc R U . . .
C11 C 0.7955(5) 0.02913(14) 0.8363(4) 0.0535(9) Uani 1 1 d . . . . .
H11A H 0.798366 0.067893 0.870826 0.064 Uiso 1 1 calc R U . . .
H11B H 0.873046 0.027028 0.756337 0.064 Uiso 1 1 calc R U . . .
C12 C 0.8936(4) -0.00770(14) 0.9683(4) 0.0516(9) Uani 1 1 d . . . . .
H12A H 0.817669 -0.005045 1.049144 0.062 Uiso 1 1 calc R U . . .
H12B H 0.888736 -0.046555 0.934390 0.062 Uiso 1 1 calc R U . . .

loop_
_atom_site_aniso_label
_atom_site_aniso_U_11
_atom_site_aniso_U_22
_atom_site_aniso_U_33
_atom_site_aniso_U_23
_atom_site_aniso_U_13
_atom_site_aniso_U_12
O1 0.0609(14) 0.0684(15) 0.0370(13) 0.0100(11) -0.0169(11) -0.0062(12)
O2 0.0435(13) 0.0629(15) 0.0693(17) -0.0133(12) 0.0119(12) 0.0000(11)
O3 0.0495(16) 0.128(3) 0.105(2) -0.031(2) -0.0045(15) 0.0133(17)
O4 0.092(2) 0.0722(19) 0.095(2) -0.0361(17) 0.0119(17) -0.0095(16)
N1 0.0542(17) 0.0460(16) 0.0498(17) 0.0033(13) 0.0083(14) 0.0021(13)
N2 0.0366(14) 0.0515(16) 0.0364(15) 0.0088(12) -0.0024(12) -0.0029(12)
N3 0.0487(19) 0.075(2) 0.060(2) -0.0074(17) 0.0045(16) -0.0109(17)
C1 0.0393(17) 0.0478(19) 0.0419(19) -0.0026(16) 0.0035(14) -0.0007(14)
C2 0.0368(16) 0.0411(18) 0.0291(16) -0.0022(13) -0.0015(12) 0.0006(13)
C3 0.0423(19) 0.063(2) 0.047(2) 0.0004(17) -0.0042(15) -0.0024(17)
C4 0.044(2) 0.067(2) 0.070(3) -0.002(2) 0.0028(18) -0.0132(18)
C5 0.061(2) 0.050(2) 0.062(2) -0.0031(18) 0.0169(19) -0.0103(17)
C6 0.0380(17) 0.0470(18) 0.0268(17) -0.0008(14) -0.0036(14) 0.0046(14)
C7 0.0469(19) 0.056(2) 0.051(2) 0.0120(17) 0.0082(16) -0.0045(16)
C8 0.054(2) 0.047(2) 0.064(2) 0.0013(17) 0.0149(18) 0.0034(16)
O9 0.0567(16) 0.0759(18) 0.086(2) 0.0363(14) 0.0027(13) -0.0027(13)
O10 0.077(2) 0.109(2) 0.131(3) 0.070(2) -0.0081(19) -0.0303(18)
C9 0.050(2) 0.047(2) 0.061(2) 0.0013(18) 0.0122(17) -0.0007(17)
C10 0.049(2) 0.050(2) 0.060(2) 0.0102(17) 0.0077(16) -0.0003(15)
C11 0.054(2) 0.050(2) 0.057(2) 0.0020(17) 0.0100(17) -0.0063(15)
C12 0.0487(17) 0.054(2) 0.053(2) 0.0022(17) 0.0108(16) -0.0025(15)

loop_
_atom_type_symbol
_atom_type_description
_atom_type_scat_dispersion_real
_atom_type_scat_dispersion_imag
_atom_type_scat_source
C C 0.0033 0.0016 'International Tables Vol C Tables 4.2.6.8 and 6.1.1.4'
H H 0.0000 0.0000 'International Tables Vol C Tables 4.2.6.8 and 6.1.1.4'
N N 0.0061 0.0033 'International Tables Vol C Tables 4.2.6.8 and 6.1.1.4'
O O 0.0106 0.0060 'International Tables Vol C Tables 4.2.6.8 and 6.1.1.4'

loop_
_geom_angle_atom_site_label_1
_geom_angle_atom_site_label_2
_geom_angle_atom_site_label_3
_geom_angle
_geom_angle_site_symmetry_1
_geom_angle_site_symmetry_3
_geom_angle_publ_flag
N3 O2 C8 113.1(3) . . ?
C5 N1 C1 117.2(3) . . ?
C6 N2 H2 122.8 . . ?
C6 N2 C7 118.8(2) . . ?
C7 N2 H2 117.2 . . ?
O3 N3 O2 110.9(3) . . ?
O4 N3 O2 119.5(3) . . ?
O4 N3 O3 129.5(3) . . ?
N1 C1 H1 118.1 . . ?
N1 C1 C2 123.8(3) . . ?
C2 C1 H1 118.1 . . ?
C1 C2 C3 117.2(3) . . ?
C1 C2 C6 125.6(3) . . ?
C3 C2 C6 117.2(3) . . ?
C2 C3 H3 120.1 . . ?
C4 C3 C2 119.8(3) . . ?
C4 C3 H3 120.1 . . ?
C3 C4 H4 120.6 . . ?
C5 C4 C3 118.9(3) . . ?
C5 C4 H4 120.6 . . ?
N1 C5 C4 123.3(3) . . ?
N1 C5 H5 118.4 . . ?
C4 C5 H5 118.4 . . ?
O1 C6 N2 121.0(3) . . ?
O1 C6 C2 120.5(3) . . ?
N2 C6 C2 118.5(2) . . ?
N2 C7 H7A 109.2 . . ?
N2 C7 H7B 109.2 . . ?
N2 C7 C8 112.0(3) . . ?
H7A C7 H7B 107.9 . . ?
C8 C7 H7A 109.2 . . ?
C8 C7 H7B 109.2 . . ?
O2 C8 C7 105.4(3) . . ?
O2 C8 H8A 110.7 . . ?
O2 C8 H8B 110.7 . . ?
C7 C8 H8A 110.7 . . ?
C7 C8 H8B 110.7 . . ?
H8A C8 H8B 108.8 . . ?
C9 O9 H9 109.5 . . ?
O9 C9 C10 113.5(3) . . ?
O10 C9 O9 121.1(3) . . ?
O10 C9 C10 125.3(3) . . ?
C9 C10 H10A 108.6 . . ?
C9 C10 H10B 108.6 . . ?
C9 C10 C11 114.6(3) . . ?
H10A C10 H10B 107.6 . . ?
C11 C10 H10A 108.6 . . ?
C11 C10 H10B 108.6 . . ?
C10 C11 H11A 108.7 . . ?
C10 C11 H11B 108.7 . . ?
C10 C11 C12 114.0(3) . . ?
H11A C11 H11B 107.6 . . ?
C12 C11 H11A 108.7 . . ?
C12 C11 H11B 108.7 . . ?
C11 C12 H12A 108.8 . . ?
C11 C12 H12B 108.8 . . ?
C12 C12 C11 113.8(3) 3_757 . ?
C12 C12 H12A 108.8 3_757 . ?
C12 C12 H12B 108.8 3_757 . ?
H12A C12 H12B 107.7 . . ?

loop_
_geom_bond_atom_site_label_1
_geom_bond_atom_site_label_2
_geom_bond_distance
_geom_bond_site_symmetry_2
_geom_bond_publ_flag
O1 C6 1.231(3) . ?
O2 N3 1.411(4) . ?
O2 C8 1.433(4) . ?
O3 N3 1.189(4) . ?
O4 N3 1.178(4) . ?
N1 C1 1.345(4) . ?
N1 C5 1.329(4) . ?
N2 H2 0.9163 . ?
N2 C6 1.333(4) . ?
N2 C7 1.461(4) . ?
C1 H1 0.9300 . ?
C1 C2 1.376(4) . ?
C2 C3 1.383(4) . ?
C2 C6 1.495(4) . ?
C3 H3 0.9300 . ?
C3 C4 1.372(5) . ?
C4 H4 0.9300 . ?
C4 C5 1.365(5) . ?
C5 H5 0.9300 . ?
C7 H7A 0.9700 . ?
C7 H7B 0.9700 . ?
C7 C8 1.488(4) . ?
C8 H8A 0.9700 . ?
C8 H8B 0.9700 . ?
O9 H9 0.8200 . ?
O9 C9 1.300(4) . ?
O10 C9 1.190(4) . ?
C9 C10 1.499(5) . ?
C10 H10A 0.9700 . ?
C10 H10B 0.9700 . ?
C10 C11 1.505(4) . ?
C11 H11A 0.9700 . ?
C11 H11B 0.9700 . ?
C11 C12 1.517(5) . ?
C12 C12 1.500(6) 3_757 ?
C12 H12A 0.9700 . ?
C12 H12B 0.9700 . ?

loop_
_geom_torsion_atom_site_label_1
_geom_torsion_atom_site_label_2
_geom_torsion_atom_site_label_3
_geom_torsion_atom_site_label_4
_geom_torsion
_geom_torsion_site_symmetry_1
_geom_torsion_site_symmetry_2
_geom_torsion_site_symmetry_3
_geom_torsion_site_symmetry_4
_geom_torsion_publ_flag
N1 C1 C2 C3 0.2(4) . . . . ?
N1 C1 C2 C6 -177.9(3) . . . . ?
N2 C7 C8 O2 75.4(3) . . . . ?
N3 O2 C8 C7 -172.6(2) . . . . ?
C1 N1 C5 C4 -0.1(5) . . . . ?
C1 C2 C3 C4 -0.2(4) . . . . ?
C1 C2 C6 O1 160.7(3) . . . . ?
C1 C2 C6 N2 -18.8(4) . . . . ?
C2 C3 C4 C5 0.1(5) . . . . ?
C3 C2 C6 O1 -17.3(4) . . . . ?
C3 C2 C6 N2 163.1(3) . . . . ?
C3 C4 C5 N1 0.1(5) . . . . ?
C5 N1 C1 C2 0.0(4) . . . . ?
C6 N2 C7 C8 158.9(3) . . . . ?
C6 C2 C3 C4 178.0(3) . . . . ?
C7 N2 C6 O1 5.4(4) . . . . ?
C7 N2 C6 C2 -175.0(3) . . . . ?
C8 O2 N3 O3 177.8(3) . . . . ?
C8 O2 N3 O4 -1.1(4) . . . . ?
O9 C9 C10 C11 -174.6(3) . . . . ?
O10 C9 C10 C11 7.2(6) . . . . ?
C9 C10 C11 C12 178.7(3) . . . . ?
C10 C11 C12 C12 178.9(3) . . . 3_757 ?
